data_4103388
loop_
_publ_author_name
'Michael Maes'
'Frederik Vermoortele'
'Luc Alaerts'
'Sarah Couck'
'Christine E. A. Kirschhock'
'Joeri F. M. Denayer'
'Dirk E. De Vos'

_publ_contact_author_email christine.kirschhock@biw.kuleuven.be
_publ_section_title
;
 Separation of Styrene and Ethylbenzene on Metal-Organic Frameworks:
 Analogous Structures with Different Adsorption Mechanisms
;
_journal_name_full 'Journal of the American Chemical Society'
_journal_page_first 15277
_journal_page_last 15285
_journal_paper_doi 10.1021/ja106142x
_journal_volume 132
_journal_year 2010
_chemical_formula_sum 'C16.09 Al O5'
_chemical_formula_weight 300.24
_space_group_IT_number 74
_symmetry_cell_setting orthorhombic
_symmetry_space_group_name_Hall '-I 2b 2'
_symmetry_space_group_name_H-M 'I m m a'
_audit_author_name ceak
_audit_creation_date 2010-02-07T15:53
_audit_creation_method 'from EXP file using GSAS2CIF'
_cell_angle_alpha 90.0
_cell_angle_beta 90.0
_cell_angle_gamma 90.0
_cell_formula_units_Z 4
_cell_length_a 6.6387(6)
_cell_length_b 15.7610(14)
_cell_length_c 14.1961(14)
_cell_volume 1485.4(2)
_computing_structure_refinement GSAS
_pd_block_id 2010-02-07T15:53|MIL53EBRES_phase1|ceak||
_pd_phase_name 'MIL53 ht with ethylbenzene'
_refine_ls_goodness_of_fit_all 6.83
_refine_ls_matrix_type full
_refine_ls_number_parameters 41
_refine_ls_number_restraints 0
_refine_ls_shift/su_max 2.15
_refine_ls_shift/su_mean 0.12
_cod_data_source_file ja106142x_si_002_1.cif
_cod_data_source_block MIL53EBRES_phase_1
_cod_original_cell_volume 1485.37(22)
_cod_original_formula_sum 'C16.09 Al O5.00'
_cod_database_code 4103388

loop_
_symmetry_equiv_pos_site_id
_symmetry_equiv_pos_as_xyz
1 +x,+y,+z
2 -x,+y,+z
3 +x,-y+1/2,+z
4 -x,-y+1/2,+z
-1 -x,-y,-z
-2 +x,-y,-z
-3 -x,+y+1/2,-z
-4 +x,+y+1/2,-z
101 +x+1/2,+y+1/2,+z+1/2
102 -x+1/2,+y+1/2,+z+1/2
103 +x+1/2,-y,+z+1/2
104 -x+1/2,-y,+z+1/2
-101 -x+1/2,-y+1/2,-z+1/2
-102 +x+1/2,-y+1/2,-z+1/2
-103 -x+1/2,+y,-z+1/2
-104 +x+1/2,+y,-z+1/2

loop_
_atom_site_aniso_label
_atom_site_aniso_U_11
_atom_site_aniso_U_12
_atom_site_aniso_U_13
_atom_site_aniso_U_22
_atom_site_aniso_U_23
_atom_site_aniso_U_33
O(1) 0.059(1) 0.0 0.0 0.090(2) 0.0 0.453(25)

loop_
_atom_site_type_symbol
_atom_site_label
_atom_site_fract_x
_atom_site_fract_y
_atom_site_fract_z
_atom_site_occupancy
_atom_site_thermal_displace_type
_atom_site_U_iso_or_equiv
_atom_site_symmetry_multiplicity
Al Al 0.25 0.25 0.75 1.0 Uiso 0.0546(32) 4
O O(1) 0.0 0.25 0.67279 1.0 Uani 0.20835 4
C c11 0.8630(8) -0.3649(4) -0.2420(9) 0.2328(7) Uiso 0.09451 16
C c12 0.5211(1) -0.4085(9) -0.238(1) 0.2328(7) Uiso 0.09451 16
C c21 0.7113(4) -0.4160(9) -0.2745(6) 0.2328(7) Uiso 0.09451 16
C c22 0.8245(8) -0.306(3) -0.1731(7) 0.2328(7) Uiso 0.09451 16
C c31 0.4826(1) -0.3499(5) -0.1691(7) 0.2328(7) Uiso 0.09451 16
C c32 0.6343(4) -0.2988(1) -0.1367(1) 0.2328(7) Uiso 0.09451 16
C cm1 0.5958(4) -0.2401(7) -0.0677(8) 0.2328(7) Uiso 0.09451 16
C cm2 0.7223(5) -0.2461(2) 0.0240(3) 0.2328(7) Uiso 0.09451 16
C C35 0.0 -0.06575 0.0631 0.5 Uiso 0.01539 8
C C36 0.17869 -0.03287 0.03155 0.5 Uiso 0.01539 16
C C37 0.17869 0.03287 -0.03155 0.5 Uiso 0.01539 16
C C38 0.0 0.06575 -0.0631 0.5 Uiso 0.01539 8
C C39 0.0 -0.13773 0.13219 0.5 Uiso 0.01539 8
O C40 0.16957 -0.16893 0.16213 0.5 Uiso 0.01539 16
C C41 0.0 0.13773 -0.13219 0.5 Uiso 0.01539 8
O C42 0.16957 0.16893 -0.16213 0.5 Uiso 0.01539 16

loop_
_atom_type_symbol
_atom_type_number_in_cell
Al 4.0
O 20.0
C 64.361

loop_
_pd_block_diffractogram_id
2010-02-07T15:53|MIL53EBRES_H_01|ceak|combi
